data_7133341
loop_
_publ_author_name
'Xu, Cheng'
'Zhao, Sixuan'
'Zhang, Heng'
'Peng, Qian'
'Chen, Yaofeng'

_publ_section_title
;
 Yb/Si frustrated Lewis pairs with a labile naphthalenyl bridge.
;
_journal_issue 64
_journal_name_full 'Chemical communications (Cambridge, England)'
_journal_page_first 8411
_journal_page_last 8414
_journal_paper_doi 10.1039/d4cc03009e
_journal_volume 60
_journal_year 2024
_chemical_formula_moiety 'C50 H88 N4 Si4 Yb'
_chemical_formula_sum 'C50 H88 N4 Si4 Yb'
_chemical_formula_weight 1030.64
_space_group_crystal_system monoclinic
_space_group_IT_number 14
_space_group_name_Hall '-P 2ybc'
_space_group_name_H-M_alt 'P 1 21/c 1'
_atom_sites_solution_hydrogens geom
_atom_sites_solution_primary iterative
_audit_creation_date 2023-12-12
_audit_creation_method
;
Olex2 1.5
(compiled 2023.08.24 svn.re1ec1418 for OlexSys, GUI svn.r6817)
;
_audit_update_record
;
2023-12-26 deposited with the CCDC.	2024-07-15 downloaded from the CCDC.
;
_cell_angle_alpha 90
_cell_angle_beta 100.898(4)
_cell_angle_gamma 90
_cell_formula_units_Z 4
_cell_length_a 14.1534(9)
_cell_length_b 17.7808(11)
_cell_length_c 22.4677(14)
_cell_measurement_reflns_used 9946
_cell_measurement_temperature 192.99
_cell_measurement_theta_max 54.91
_cell_measurement_theta_min 2.78
_cell_volume 5552.2(6)
_computing_cell_refinement 'SAINT v8.37A (Bruker, 2015)'
_computing_data_reduction 'SAINT v8.37A (Bruker, 2015)'
_computing_molecular_graphics 'Olex2 1.5 (Dolomanov et al., 2009)'
_computing_publication_material 'Olex2 1.5 (Dolomanov et al., 2009)'
_computing_structure_refinement 'SHELXL 2018/3 (Sheldrick, 2015)'
_computing_structure_solution 'olex2.solve 1.5 (Bourhis et al., 2015)'
_diffrn_ambient_temperature 192.99
_diffrn_measured_fraction_theta_full 0.997
_diffrn_measured_fraction_theta_max 0.996
_diffrn_measurement_device_type 'Bruker APEX-II CCD'
_diffrn_measurement_method '\f and \w scans'
_diffrn_radiation_type GaK\a
_diffrn_radiation_wavelength 1.34139
_diffrn_reflns_av_R_equivalents 0.0669
_diffrn_reflns_av_unetI/netI 0.0506
_diffrn_reflns_Laue_measured_fraction_full 0.997
_diffrn_reflns_Laue_measured_fraction_max 0.996
_diffrn_reflns_limit_h_max 17
_diffrn_reflns_limit_h_min -17
_diffrn_reflns_limit_k_max 19
_diffrn_reflns_limit_k_min -21
_diffrn_reflns_limit_l_max 26
_diffrn_reflns_limit_l_min -27
_diffrn_reflns_number 57766
_diffrn_reflns_point_group_measured_fraction_full 0.997
_diffrn_reflns_point_group_measured_fraction_max 0.996
_diffrn_reflns_theta_full 53.594
_diffrn_reflns_theta_max 55.020
_diffrn_reflns_theta_min 2.777
_diffrn_source_current 2.86
_diffrn_source_power 0.1995708
_diffrn_source_voltage 69.78
_diffrn_standards_number 0
_exptl_absorpt_coefficient_mu 6.237
_exptl_absorpt_correction_T_max 0.7508
_exptl_absorpt_correction_T_min 0.4292
_exptl_absorpt_correction_type multi-scan
_exptl_absorpt_process_details
;
SADABS-2016/2 (Bruker,2016/2) was used for absorption correction.
wR2(int) was 0.1617 before and 0.0761 after correction.
The Ratio of minimum to maximum transmission is 0.5717.
The \l/2 correction factor is Not present.
;
_exptl_crystal_colour red
_exptl_crystal_colour_primary red
_exptl_crystal_density_diffrn 1.233
_exptl_crystal_description block
_exptl_crystal_F_000 2168
_exptl_crystal_size_max 0.1
_exptl_crystal_size_mid 0.06
_exptl_crystal_size_min 0.06
_refine_diff_density_max 0.458
_refine_diff_density_min -1.202
_refine_diff_density_rms 0.086
_refine_ls_extinction_method none
_refine_ls_goodness_of_fit_ref 1.039
_refine_ls_hydrogen_treatment constr
_refine_ls_matrix_type full
_refine_ls_number_parameters 554
_refine_ls_number_reflns 10555
_refine_ls_number_restraints 1
_refine_ls_restrained_S_all 1.041
_refine_ls_R_factor_all 0.0572
_refine_ls_R_factor_gt 0.0399
_refine_ls_shift/su_max 0.001
_refine_ls_shift/su_mean 0.000
_refine_ls_structure_factor_coef Fsqd
_refine_ls_weighting_details 'w=1/[\s^2^(Fo^2^)+(0.0281P)^2^+13.4734P] where P=(Fo^2^+2Fc^2^)/3'
_refine_ls_weighting_scheme calc
_refine_ls_wR_factor_gt 0.0913
_refine_ls_wR_factor_ref 0.0983
_reflns_Friedel_coverage 0.000
_reflns_number_gt 8320
_reflns_number_total 10555
_reflns_threshold_expression 'I > 2\s(I)'
_cod_data_source_file d4cc03009e2.cif
_cod_data_source_block mj20508_0m
_cod_depositor_comments 'Adding full bibliography for 7133340--7133344.cif.'
_cod_database_code 7133341
_shelx_shelxl_version_number 2018/3
_shelx_space_group_comment
;
The symmetry employed for this shelxl refinement is uniquely defined
by the following loop, which should always be used as a source of
symmetry information in preference to the above space-group names.
They are only intended as comments.
;
_shelx_estimated_absorpt_t_max 0.706
_shelx_estimated_absorpt_t_min 0.574
_olex2_refinement_description
;
1. Fixed Uiso
 At 1.2 times of:
  All C(H) groups, All C(H,H) groups
 At 1.5 times of:
  All C(H,H,H) groups
2. Restrained distances
 H6A-H13C
 2 with sigma of 0.02
3.a Ternary CH refined with riding coordinates:
 C25(H25), C28(H28), C31(H31), C33(H33), C34(H34)
3.b Secondary CH2 refined with riding coordinates:
 C6(H6A,H6B), C7(H7A,H7B), C8(H8A,H8B), C9(H9A,H9B)
3.c Aromatic/amide H refined with riding coordinates:
 C3(H3), C21(H21), C22(H22), C23(H23), C32(H32), C36(H36), C37(H37), C38(H38),
 C39(H39)
3.d Idealised Me refined as rotating group:
 C10(H10A,H10B,H10C), C11(H11A,H11B,H11C), C12(H12A,H12B,H12C), C13(H13A,H13B,
 H13C), C14(H14A,H14B,H14C), C15(H15A,H15B,H15C), C16(H16A,H16B,H16C), C17(H17A,
 H17B,H17C), C18(H18A,H18B,H18C), C26(H26A,H26B,H26C), C27(H27A,H27B,H27C),
 C29(H29A,H29B,H29C), C30(H30A,H30B,H30C), C42(H42A,H42B,H42C), C43(H43A,H43B,
 H43C), C44(H44A,H44B,H44C), C45(H45A,H45B,H45C), C46(H46A,H46B,H46C), C47(H47A,
 H47B,H47C), C48(H48A,H48B,H48C), C49(H49A,H49B,H49C), C50(H50A,H50B,H50C)
;
_olex2_submission_special_instructions 'No special instructions were received'

loop_
_space_group_symop_operation_xyz
'x, y, z'
'-x, y+1/2, -z+1/2'
'-x, -y, -z'
'x, -y-1/2, z-1/2'

loop_
_atom_site_label
_atom_site_type_symbol
_atom_site_fract_x
_atom_site_fract_y
_atom_site_fract_z
_atom_site_U_iso_or_equiv
_atom_site_adp_type
_atom_site_occupancy
_atom_site_site_symmetry_order
_atom_site_calc_flag
_atom_site_refinement_flags_posn
_atom_site_refinement_flags_adp
_atom_site_refinement_flags_occupancy
_atom_site_disorder_assembly
_atom_site_disorder_group
Yb1 Yb 0.35995(2) 0.31145(2) 0.21816(2) 0.02423(7) Uani 1 1 d . . . . .
Si1 Si 0.57929(8) 0.33620(6) 0.32836(5) 0.0250(2) Uani 1 1 d . . . . .
Si2 Si 0.70601(10) 0.39698(7) 0.45899(6) 0.0408(3) Uani 1 1 d . . . . .
Si3 Si 0.80025(8) 0.30181(8) 0.36942(6) 0.0394(3) Uani 1 1 d . . . . .
Si4 Si 0.64798(8) 0.22911(7) 0.43355(5) 0.0320(3) Uani 1 1 d . . . . .
N1 N 0.1992(2) 0.36044(18) 0.21708(14) 0.0230(7) Uani 1 1 d . . . . .
N2 N 0.2853(3) 0.32331(19) 0.11324(15) 0.0297(8) Uani 1 1 d . . . . .
N3 N 0.4552(3) 0.23083(18) 0.15218(16) 0.0309(8) Uani 1 1 d . . . . .
N4 N 0.3531(3) 0.17213(19) 0.25064(16) 0.0307(8) Uani 1 1 d . . . . .
C1 C 0.0935(3) 0.4785(2) 0.1965(2) 0.0340(10) Uani 1 1 d . . . . .
C2 C 0.1673(3) 0.4193(2) 0.18147(18) 0.0264(9) Uani 1 1 d . . . . .
C3 C 0.2019(3) 0.4352(2) 0.12860(18) 0.0289(9) Uani 1 1 d . . . . .
H3 H 0.199475 0.486391 0.116406 0.035 Uiso 1 1 calc R U . . .
C4 C 0.2405(3) 0.3839(2) 0.09079(18) 0.0292(9) Uani 1 1 d . . . . .
C5 C 0.2161(3) 0.4031(3) 0.02078(19) 0.0366(11) Uani 1 1 d . . . . .
C6 C 0.3077(3) 0.2592(3) 0.07691(19) 0.0365(11) Uani 1 1 d . . . . .
H6A H 0.283309 0.269231 0.033373 0.044 Uiso 1 1 calc DR U . . .
H6B H 0.275573 0.213362 0.088285 0.044 Uiso 1 1 calc R U . . .
C7 C 0.4147(3) 0.2469(3) 0.0877(2) 0.0396(11) Uani 1 1 d . . . . .
H7A H 0.429122 0.204324 0.062432 0.047 Uiso 1 1 calc R U . . .
H7B H 0.446137 0.292378 0.074920 0.047 Uiso 1 1 calc R U . . .
C8 C 0.4389(3) 0.1507(2) 0.1652(2) 0.0360(10) Uani 1 1 d . . . . .
H8A H 0.490488 0.119914 0.153213 0.043 Uiso 1 1 calc R U . . .
H8B H 0.376811 0.134304 0.140584 0.043 Uiso 1 1 calc R U . . .
C9 C 0.4375(3) 0.1374(2) 0.2310(2) 0.0358(10) Uani 1 1 d . . . . .
H9A H 0.437003 0.082580 0.238511 0.043 Uiso 1 1 calc R U . . .
H9B H 0.497120 0.158248 0.255720 0.043 Uiso 1 1 calc R U . . .
C10 C 0.3653(4) 0.1630(3) 0.3163(2) 0.0451(12) Uani 1 1 d . . . . .
H10A H 0.424101 0.188704 0.336032 0.068 Uiso 1 1 calc R U . . .
H10B H 0.370076 0.109323 0.326428 0.068 Uiso 1 1 calc R U . . .
H10C H 0.309789 0.184705 0.330376 0.068 Uiso 1 1 calc R U . . .
C11 C 0.2644(3) 0.1325(3) 0.2230(2) 0.0458(12) Uani 1 1 d . . . . .
H11A H 0.209750 0.153861 0.238217 0.069 Uiso 1 1 calc R U . . .
H11B H 0.270609 0.078984 0.233431 0.069 Uiso 1 1 calc R U . . .
H11C H 0.253792 0.138225 0.178824 0.069 Uiso 1 1 calc R U . . .
C12 C 0.5581(3) 0.2466(3) 0.1640(2) 0.0416(12) Uani 1 1 d . . . . .
H12A H 0.568629 0.299837 0.156070 0.062 Uiso 1 1 calc R U . . .
H12B H 0.589545 0.215439 0.137469 0.062 Uiso 1 1 calc R U . . .
H12C H 0.585378 0.235081 0.206436 0.062 Uiso 1 1 calc R U . . .
C13 C 0.3029(4) 0.3940(3) -0.0109(2) 0.0549(14) Uani 1 1 d . . . . .
H13A H 0.362146 0.406899 0.017468 0.082 Uiso 1 1 calc R U . . .
H13B H 0.295247 0.427444 -0.046146 0.082 Uiso 1 1 calc R U . . .
H13C H 0.306534 0.341729 -0.024228 0.082 Uiso 1 1 calc DR U . . .
C14 C 0.1307(4) 0.3529(3) -0.0076(2) 0.0490(13) Uani 1 1 d . . . . .
H14A H 0.075982 0.362875 0.012216 0.074 Uiso 1 1 calc R U . . .
H14B H 0.149361 0.299901 -0.002053 0.074 Uiso 1 1 calc R U . . .
H14C H 0.112523 0.363972 -0.050973 0.074 Uiso 1 1 calc R U . . .
C15 C 0.1821(4) 0.4851(3) 0.0078(2) 0.0509(14) Uani 1 1 d . . . . .
H15A H 0.119856 0.492166 0.020095 0.076 Uiso 1 1 calc R U . . .
H15B H 0.175449 0.495460 -0.035606 0.076 Uiso 1 1 calc R U . . .
H15C H 0.229478 0.519549 0.030770 0.076 Uiso 1 1 calc R U . . .
C16 C 0.0201(4) 0.5021(3) 0.1395(2) 0.0592(15) Uani 1 1 d . . . . .
H16A H 0.053392 0.530040 0.111933 0.089 Uiso 1 1 calc R U . . .
H16B H -0.029463 0.534149 0.151421 0.089 Uiso 1 1 calc R U . . .
H16C H -0.009976 0.457157 0.118878 0.089 Uiso 1 1 calc R U . . .
C17 C 0.1546(4) 0.5481(3) 0.2214(3) 0.0565(15) Uani 1 1 d . . . . .
H17A H 0.198525 0.534549 0.259000 0.085 Uiso 1 1 calc R U . . .
H17B H 0.112020 0.588742 0.229444 0.085 Uiso 1 1 calc R U . . .
H17C H 0.192003 0.564968 0.191308 0.085 Uiso 1 1 calc R U . . .
C18 C 0.0354(4) 0.4562(3) 0.2443(2) 0.0495(13) Uani 1 1 d . . . . .
H18A H -0.003160 0.411518 0.230579 0.074 Uiso 1 1 calc R U . . .
H18B H -0.007187 0.497686 0.250521 0.074 Uiso 1 1 calc R U . . .
H18C H 0.079314 0.444956 0.282478 0.074 Uiso 1 1 calc R U . . .
C19 C 0.1435(3) 0.3166(2) 0.25048(18) 0.0248(9) Uani 1 1 d . . . . .
C20 C 0.1665(3) 0.3144(2) 0.31428(19) 0.0283(9) Uani 1 1 d . . . . .
C21 C 0.1254(3) 0.2587(3) 0.3447(2) 0.0388(11) Uani 1 1 d . . . . .
H21 H 0.142736 0.255463 0.387562 0.047 Uiso 1 1 calc R U . . .
C22 C 0.0604(3) 0.2083(3) 0.3141(2) 0.0449(12) Uani 1 1 d . . . . .
H22 H 0.034525 0.169717 0.335545 0.054 Uiso 1 1 calc R U . . .
C23 C 0.0332(3) 0.2139(3) 0.2526(2) 0.0422(12) Uani 1 1 d . . . . .
H23 H -0.014232 0.180383 0.231989 0.051 Uiso 1 1 calc R U . . .
C24 C 0.0727(3) 0.2672(3) 0.2194(2) 0.0354(10) Uani 1 1 d . . . . .
C25 C 0.0350(4) 0.2738(4) 0.1515(2) 0.0642(17) Uani 1 1 d . . . . .
H25 H 0.069332 0.316497 0.135880 0.077 Uiso 1 1 calc R U . . .
C26 C -0.0727(6) 0.2913(5) 0.1380(4) 0.114(3) Uani 1 1 d . . . . .
H26A H -0.108602 0.247452 0.147967 0.171 Uiso 1 1 calc R U . . .
H26B H -0.092800 0.303310 0.094861 0.171 Uiso 1 1 calc R U . . .
H26C H -0.085651 0.334400 0.162409 0.171 Uiso 1 1 calc R U . . .
C27 C 0.0533(5) 0.2037(5) 0.1175(3) 0.084(2) Uani 1 1 d . . . . .
H27A H 0.122781 0.197028 0.120357 0.126 Uiso 1 1 calc R U . . .
H27B H 0.022314 0.208637 0.074824 0.126 Uiso 1 1 calc R U . . .
H27C H 0.026826 0.160005 0.135231 0.126 Uiso 1 1 calc R U . . .
C28 C 0.2301(3) 0.3743(3) 0.3504(2) 0.0359(10) Uani 1 1 d . . . . .
H28 H 0.241928 0.414581 0.321574 0.043 Uiso 1 1 calc R U . . .
C29 C 0.1802(4) 0.4105(3) 0.3985(2) 0.0565(15) Uani 1 1 d . . . . .
H29A H 0.116825 0.429387 0.379117 0.085 Uiso 1 1 calc R U . . .
H29B H 0.219521 0.452280 0.417987 0.085 Uiso 1 1 calc R U . . .
H29C H 0.172613 0.372846 0.429124 0.085 Uiso 1 1 calc R U . . .
C30 C 0.3261(3) 0.3438(3) 0.3813(2) 0.0457(12) Uani 1 1 d . . . . .
H30A H 0.316102 0.302832 0.408659 0.069 Uiso 1 1 calc R U . . .
H30B H 0.363508 0.383935 0.404615 0.069 Uiso 1 1 calc R U . . .
H30C H 0.361068 0.324646 0.350755 0.069 Uiso 1 1 calc R U . . .
C31 C 0.4295(3) 0.4568(2) 0.2286(2) 0.0291(9) Uani 1 1 d . . . . .
H31 H 0.380169 0.494450 0.210088 0.035 Uiso 1 1 calc R U . . .
C32 C 0.4484(3) 0.4602(2) 0.2897(2) 0.0295(9) Uani 1 1 d . . . . .
H32 H 0.397556 0.474428 0.309577 0.035 Uiso 1 1 calc R U . . .
C33 C 0.5416(3) 0.4435(2) 0.32690(19) 0.0274(9) Uani 1 1 d . . . . .
H33 H 0.560495 0.472593 0.365402 0.033 Uiso 1 1 calc R U . . .
C34 C 0.6212(3) 0.4254(2) 0.29125(18) 0.0273(9) Uani 1 1 d . . . . .
H34 H 0.686206 0.443476 0.311656 0.033 Uiso 1 1 calc R U . . .
C35 C 0.6018(3) 0.4374(2) 0.22521(18) 0.0266(9) Uani 1 1 d . . . . .
C36 C 0.6746(3) 0.4374(2) 0.1916(2) 0.0343(10) Uani 1 1 d . . . . .
H36 H 0.739395 0.432404 0.212136 0.041 Uiso 1 1 calc R U . . .
C37 C 0.6561(4) 0.4445(3) 0.1294(2) 0.0450(12) Uani 1 1 d . . . . .
H37 H 0.707670 0.443868 0.107860 0.054 Uiso 1 1 calc R U . . .
C38 C 0.5629(4) 0.4524(3) 0.0985(2) 0.0466(13) Uani 1 1 d . . . . .
H38 H 0.549549 0.456113 0.055560 0.056 Uiso 1 1 calc R U . . .
C39 C 0.4887(4) 0.4549(2) 0.1309(2) 0.0378(11) Uani 1 1 d . . . . .
H39 H 0.424600 0.461965 0.109653 0.045 Uiso 1 1 calc R U . . .
C40 C 0.5056(3) 0.4474(2) 0.19381(19) 0.0282(9) Uani 1 1 d . . . . .
C41 C 0.6859(3) 0.3201(2) 0.40011(18) 0.0272(9) Uani 1 1 d . . . . .
C42 C 0.7325(4) 0.4943(3) 0.4321(2) 0.0555(15) Uani 1 1 d . . . . .
H42A H 0.801001 0.498211 0.430457 0.083 Uiso 1 1 calc R U . . .
H42B H 0.715972 0.532017 0.460220 0.083 Uiso 1 1 calc R U . . .
H42C H 0.694089 0.503045 0.391549 0.083 Uiso 1 1 calc R U . . .
C43 C 0.8139(5) 0.3786(3) 0.5216(3) 0.073(2) Uani 1 1 d . . . . .
H43A H 0.806242 0.329793 0.540380 0.110 Uiso 1 1 calc R U . . .
H43B H 0.818438 0.418324 0.552212 0.110 Uiso 1 1 calc R U . . .
H43C H 0.872593 0.378169 0.504428 0.110 Uiso 1 1 calc R U . . .
C44 C 0.6001(4) 0.4100(3) 0.4972(2) 0.0635(16) Uani 1 1 d . . . . .
H44A H 0.541009 0.412856 0.466453 0.095 Uiso 1 1 calc R U . . .
H44B H 0.608013 0.456699 0.520818 0.095 Uiso 1 1 calc R U . . .
H44C H 0.596016 0.367392 0.524200 0.095 Uiso 1 1 calc R U . . .
C45 C 0.8775(4) 0.3860(3) 0.3627(3) 0.0619(16) Uani 1 1 d . . . . .
H45A H 0.841381 0.421895 0.333924 0.093 Uiso 1 1 calc R U . . .
H45B H 0.935429 0.370107 0.348149 0.093 Uiso 1 1 calc R U . . .
H45C H 0.895979 0.410045 0.402433 0.093 Uiso 1 1 calc R U . . .
C46 C 0.7772(4) 0.2595(3) 0.2920(2) 0.0502(14) Uani 1 1 d . . . . .
H46A H 0.739377 0.213385 0.292203 0.075 Uiso 1 1 calc R U . . .
H46B H 0.838655 0.247586 0.280162 0.075 Uiso 1 1 calc R U . . .
H46C H 0.741486 0.295378 0.263106 0.075 Uiso 1 1 calc R U . . .
C47 C 0.8870(4) 0.2368(3) 0.4188(3) 0.0574(15) Uani 1 1 d . . . . .
H47A H 0.893329 0.252062 0.461334 0.086 Uiso 1 1 calc R U . . .
H47B H 0.950025 0.239535 0.406889 0.086 Uiso 1 1 calc R U . . .
H47C H 0.862752 0.185139 0.413981 0.086 Uiso 1 1 calc R U . . .
C48 C 0.6491(4) 0.1475(3) 0.3807(2) 0.0438(12) Uani 1 1 d . . . . .
H48A H 0.618466 0.162337 0.339529 0.066 Uiso 1 1 calc R U . . .
H48B H 0.613622 0.105274 0.393953 0.066 Uiso 1 1 calc R U . . .
H48C H 0.715673 0.132210 0.380928 0.066 Uiso 1 1 calc R U . . .
C49 C 0.7205(4) 0.1976(3) 0.5080(2) 0.0532(14) Uani 1 1 d . . . . .
H49A H 0.788645 0.195004 0.505089 0.080 Uiso 1 1 calc R U . . .
H49B H 0.698502 0.147814 0.518215 0.080 Uiso 1 1 calc R U . . .
H49C H 0.712311 0.233568 0.539730 0.080 Uiso 1 1 calc R U . . .
C50 C 0.5240(3) 0.2341(3) 0.4501(2) 0.0464(13) Uani 1 1 d . . . . .
H50A H 0.526199 0.256852 0.490027 0.070 Uiso 1 1 calc R U . . .
H50B H 0.497120 0.183226 0.449755 0.070 Uiso 1 1 calc R U . . .
H50C H 0.483322 0.264720 0.419108 0.070 Uiso 1 1 calc R U . . .

loop_
_atom_site_aniso_label
_atom_site_aniso_U_11
_atom_site_aniso_U_22
_atom_site_aniso_U_33
_atom_site_aniso_U_23
_atom_site_aniso_U_13
_atom_site_aniso_U_12
Yb1 0.02900(12) 0.01881(11) 0.02541(12) -0.00099(9) 0.00647(8) 0.00093(9)
Si1 0.0256(6) 0.0220(6) 0.0279(6) 0.0031(4) 0.0060(5) 0.0008(4)
Si2 0.0471(8) 0.0340(7) 0.0359(7) -0.0017(6) -0.0060(6) 0.0060(6)
Si3 0.0259(6) 0.0514(8) 0.0419(7) 0.0108(6) 0.0090(5) 0.0063(6)
Si4 0.0324(6) 0.0326(7) 0.0310(7) 0.0081(5) 0.0058(5) 0.0038(5)
N1 0.0228(16) 0.0241(18) 0.0226(18) 0.0030(14) 0.0054(13) 0.0006(14)
N2 0.040(2) 0.0282(19) 0.0208(18) -0.0008(15) 0.0061(15) 0.0022(16)
N3 0.039(2) 0.0183(18) 0.037(2) -0.0006(15) 0.0129(17) -0.0013(15)
N4 0.039(2) 0.0248(19) 0.030(2) 0.0056(15) 0.0107(16) 0.0029(15)
C1 0.034(2) 0.032(2) 0.036(3) 0.006(2) 0.008(2) 0.0096(19)
C2 0.025(2) 0.024(2) 0.029(2) -0.0003(18) 0.0013(17) 0.0007(17)
C3 0.036(2) 0.026(2) 0.024(2) 0.0040(18) 0.0038(18) -0.0045(18)
C4 0.033(2) 0.031(2) 0.023(2) 0.0013(18) 0.0015(18) -0.0045(18)
C5 0.046(3) 0.038(3) 0.024(2) 0.005(2) 0.003(2) -0.002(2)
C6 0.056(3) 0.034(3) 0.020(2) -0.0027(19) 0.008(2) 0.005(2)
C7 0.056(3) 0.033(3) 0.036(3) 0.001(2) 0.024(2) 0.002(2)
C8 0.042(3) 0.022(2) 0.046(3) -0.003(2) 0.015(2) 0.0037(19)
C9 0.042(3) 0.027(2) 0.040(3) 0.001(2) 0.011(2) 0.007(2)
C10 0.060(3) 0.035(3) 0.045(3) 0.004(2) 0.019(2) 0.001(2)
C11 0.044(3) 0.046(3) 0.049(3) 0.004(2) 0.010(2) -0.003(2)
C12 0.040(3) 0.031(3) 0.059(3) -0.007(2) 0.021(2) -0.002(2)
C13 0.064(3) 0.077(4) 0.026(3) 0.013(3) 0.015(2) -0.001(3)
C14 0.058(3) 0.053(3) 0.030(3) -0.003(2) -0.007(2) -0.008(3)
C15 0.080(4) 0.042(3) 0.027(3) 0.010(2) 0.000(3) 0.001(3)
C16 0.056(3) 0.062(4) 0.059(4) 0.012(3) 0.009(3) 0.031(3)
C17 0.061(3) 0.038(3) 0.077(4) -0.013(3) 0.029(3) 0.003(3)
C18 0.046(3) 0.045(3) 0.061(4) 0.013(3) 0.020(3) 0.020(2)
C19 0.0208(19) 0.024(2) 0.031(2) 0.0028(18) 0.0086(16) 0.0004(16)
C20 0.026(2) 0.031(2) 0.029(2) -0.0032(19) 0.0091(17) 0.0018(18)
C21 0.039(3) 0.047(3) 0.035(3) 0.007(2) 0.018(2) 0.003(2)
C22 0.043(3) 0.039(3) 0.057(3) 0.009(2) 0.022(2) -0.009(2)
C23 0.035(3) 0.036(3) 0.056(3) -0.004(2) 0.011(2) -0.016(2)
C24 0.028(2) 0.043(3) 0.033(3) 0.000(2) 0.0014(19) -0.010(2)
C25 0.066(4) 0.076(4) 0.043(3) 0.005(3) -0.010(3) -0.038(3)
C26 0.113(6) 0.094(6) 0.102(6) -0.016(5) -0.065(5) 0.020(5)
C27 0.057(4) 0.144(7) 0.045(4) -0.010(4) -0.001(3) 0.002(4)
C28 0.036(2) 0.045(3) 0.029(2) -0.001(2) 0.0101(19) -0.001(2)
C29 0.049(3) 0.073(4) 0.049(3) -0.024(3) 0.013(3) 0.006(3)
C30 0.037(3) 0.051(3) 0.048(3) -0.002(2) 0.006(2) 0.002(2)
C31 0.032(2) 0.015(2) 0.040(3) 0.0038(18) 0.0048(19) 0.0000(17)
C32 0.027(2) 0.019(2) 0.044(3) 0.0036(19) 0.0092(19) 0.0029(17)
C33 0.031(2) 0.025(2) 0.027(2) 0.0023(17) 0.0054(18) -0.0019(17)
C34 0.024(2) 0.030(2) 0.028(2) 0.0004(18) 0.0039(17) -0.0005(17)
C35 0.032(2) 0.018(2) 0.031(2) 0.0010(17) 0.0064(18) -0.0022(17)
C36 0.042(3) 0.025(2) 0.040(3) -0.001(2) 0.017(2) -0.0038(19)
C37 0.066(3) 0.034(3) 0.042(3) 0.000(2) 0.026(3) -0.006(2)
C38 0.077(4) 0.034(3) 0.029(3) 0.000(2) 0.010(3) -0.008(3)
C39 0.053(3) 0.027(2) 0.031(3) 0.0015(19) 0.001(2) -0.005(2)
C40 0.038(2) 0.016(2) 0.030(2) 0.0019(17) 0.0027(19) -0.0030(17)
C41 0.024(2) 0.029(2) 0.029(2) 0.0032(18) 0.0045(17) 0.0028(17)
C42 0.059(3) 0.038(3) 0.059(4) -0.008(3) -0.017(3) -0.006(2)
C43 0.087(5) 0.053(4) 0.062(4) -0.005(3) -0.033(3) 0.003(3)
C44 0.088(4) 0.060(4) 0.045(3) -0.015(3) 0.017(3) 0.020(3)
C45 0.035(3) 0.082(4) 0.069(4) 0.023(3) 0.010(3) -0.007(3)
C46 0.043(3) 0.068(4) 0.043(3) 0.007(3) 0.017(2) 0.021(3)
C47 0.037(3) 0.079(4) 0.056(4) 0.013(3) 0.009(2) 0.022(3)
C48 0.048(3) 0.030(3) 0.051(3) 0.005(2) 0.005(2) 0.005(2)
C49 0.057(3) 0.061(4) 0.038(3) 0.020(3) 0.001(2) 0.005(3)
C50 0.043(3) 0.065(4) 0.034(3) 0.010(2) 0.015(2) -0.005(2)

loop_
_atom_type_symbol
_atom_type_description
_atom_type_scat_dispersion_real
_atom_type_scat_dispersion_imag
_atom_type_scat_source
C C 0.0148 0.0070 'International Tables Vol C Tables 4.2.6.8 and 6.1.1.4'
H H 0.0000 0.0000 'International Tables Vol C Tables 4.2.6.8 and 6.1.1.4'
N N 0.0253 0.0136 'International Tables Vol C Tables 4.2.6.8 and 6.1.1.4'
Si Si 0.2148 0.2488 'International Tables Vol C Tables 4.2.6.8 and 6.1.1.4'
Yb Yb -9.3530 9.8114 'International Tables Vol C Tables 4.2.6.8 and 6.1.1.4'

loop_
_geom_angle_atom_site_label_1
_geom_angle_atom_site_label_2
_geom_angle_atom_site_label_3
_geom_angle
_geom_angle_site_symmetry_1
_geom_angle_site_symmetry_3
_geom_angle_publ_flag
N1 Yb1 N3 140.62(11) . . ?
N1 Yb1 N4 105.10(11) . . ?
N1 Yb1 C31 89.05(11) . . ?
N2 Yb1 N1 73.85(11) . . ?
N2 Yb1 N3 70.72(11) . . ?
N2 Yb1 N4 109.11(11) . . ?
N2 Yb1 C31 94.88(12) . . ?
N3 Yb1 C31 110.37(11) . . ?
N4 Yb1 N3 71.70(11) . . ?
N4 Yb1 C31 154.64(12) . . ?
C33 Si1 C41 108.03(17) . . ?
C34 Si1 C33 46.13(16) . . ?
C34 Si1 C41 102.54(17) . . ?
C41 Si2 C42 116.8(2) . . ?
C41 Si2 C43 112.9(2) . . ?
C42 Si2 C43 102.4(3) . . ?
C44 Si2 C41 112.5(2) . . ?
C44 Si2 C42 104.8(3) . . ?
C44 Si2 C43 106.4(3) . . ?
C45 Si3 C41 116.2(2) . . ?
C45 Si3 C47 102.2(3) . . ?
C46 Si3 C41 113.3(2) . . ?
C46 Si3 C45 104.4(3) . . ?
C46 Si3 C47 106.3(2) . . ?
C47 Si3 C41 113.3(2) . . ?
C48 Si4 C41 111.8(2) . . ?
C49 Si4 C41 117.3(2) . . ?
C49 Si4 C48 105.4(2) . . ?
C50 Si4 C41 112.6(2) . . ?
C50 Si4 C48 106.5(2) . . ?
C50 Si4 C49 102.3(2) . . ?
C2 N1 Yb1 119.6(2) . . ?
C2 N1 C19 125.8(3) . . ?
C19 N1 Yb1 114.2(2) . . ?
C4 N2 Yb1 123.0(3) . . ?
C4 N2 C6 124.5(3) . . ?
C6 N2 Yb1 112.1(2) . . ?
C7 N3 Yb1 107.7(2) . . ?
C8 N3 Yb1 107.4(2) . . ?
C8 N3 C7 109.5(3) . . ?
C12 N3 Yb1 113.3(3) . . ?
C12 N3 C7 109.2(4) . . ?
C12 N3 C8 109.7(3) . . ?
C9 N4 Yb1 103.8(2) . . ?
C10 N4 Yb1 112.8(3) . . ?
C10 N4 C9 107.8(3) . . ?
C10 N4 C11 107.6(4) . . ?
C11 N4 Yb1 114.5(3) . . ?
C11 N4 C9 110.2(4) . . ?
C16 C1 C2 112.0(4) . . ?
C16 C1 C17 108.8(4) . . ?
C17 C1 C2 105.3(3) . . ?
C18 C1 C2 116.6(4) . . ?
C18 C1 C16 106.7(4) . . ?
C18 C1 C17 107.1(4) . . ?
N1 C2 C1 124.0(4) . . ?
N1 C2 C3 122.1(4) . . ?
C3 C2 C1 113.8(4) . . ?
C2 C3 H3 116.1 . . ?
C2 C3 C4 127.9(4) . . ?
C4 C3 H3 116.1 . . ?
N2 C4 C3 120.8(4) . . ?
N2 C4 C5 124.2(4) . . ?
C3 C4 C5 114.8(4) . . ?
C13 C5 C4 113.2(4) . . ?
C13 C5 C14 112.3(4) . . ?
C13 C5 C15 105.0(4) . . ?
C14 C5 C4 107.0(4) . . ?
C14 C5 C15 106.0(4) . . ?
C15 C5 C4 113.1(4) . . ?
N2 C6 H6A 109.7 . . ?
N2 C6 H6B 109.7 . . ?
N2 C6 C7 109.8(4) . . ?
H6A C6 H6B 108.2 . . ?
C7 C6 H6A 109.7 . . ?
C7 C6 H6B 109.7 . . ?
N3 C7 C6 112.1(4) . . ?
N3 C7 H7A 109.2 . . ?
N3 C7 H7B 109.2 . . ?
C6 C7 H7A 109.2 . . ?
C6 C7 H7B 109.2 . . ?
H7A C7 H7B 107.9 . . ?
N3 C8 H8A 109.2 . . ?
N3 C8 H8B 109.2 . . ?
N3 C8 C9 112.2(4) . . ?
H8A C8 H8B 107.9 . . ?
C9 C8 H8A 109.2 . . ?
C9 C8 H8B 109.2 . . ?
N4 C9 C8 112.9(4) . . ?
N4 C9 H9A 109.0 . . ?
N4 C9 H9B 109.0 . . ?
C8 C9 H9A 109.0 . . ?
C8 C9 H9B 109.0 . . ?
H9A C9 H9B 107.8 . . ?
N4 C10 H10A 109.5 . . ?
N4 C10 H10B 109.5 . . ?
N4 C10 H10C 109.5 . . ?
H10A C10 H10B 109.5 . . ?
H10A C10 H10C 109.5 . . ?
H10B C10 H10C 109.5 . . ?
N4 C11 H11A 109.5 . . ?
N4 C11 H11B 109.5 . . ?
N4 C11 H11C 109.5 . . ?
H11A C11 H11B 109.5 . . ?
H11A C11 H11C 109.5 . . ?
H11B C11 H11C 109.5 . . ?
N3 C12 H12A 109.5 . . ?
N3 C12 H12B 109.5 . . ?
N3 C12 H12C 109.5 . . ?
H12A C12 H12B 109.5 . . ?
H12A C12 H12C 109.5 . . ?
H12B C12 H12C 109.5 . . ?
C5 C13 H13A 109.5 . . ?
C5 C13 H13B 109.5 . . ?
C5 C13 H13C 109.5 . . ?
H13A C13 H13B 109.5 . . ?
H13A C13 H13C 109.5 . . ?
H13B C13 H13C 109.5 . . ?
C5 C14 H14A 109.5 . . ?
C5 C14 H14B 109.5 . . ?
C5 C14 H14C 109.5 . . ?
H14A C14 H14B 109.5 . . ?
H14A C14 H14C 109.5 . . ?
H14B C14 H14C 109.5 . . ?
C5 C15 H15A 109.5 . . ?
C5 C15 H15B 109.5 . . ?
C5 C15 H15C 109.5 . . ?
H15A C15 H15B 109.5 . . ?
H15A C15 H15C 109.5 . . ?
H15B C15 H15C 109.5 . . ?
C1 C16 H16A 109.5 . . ?
C1 C16 H16B 109.5 . . ?
C1 C16 H16C 109.5 . . ?
H16A C16 H16B 109.5 . . ?
H16A C16 H16C 109.5 . . ?
H16B C16 H16C 109.5 . . ?
C1 C17 H17A 109.5 . . ?
C1 C17 H17B 109.5 . . ?
C1 C17 H17C 109.5 . . ?
H17A C17 H17B 109.5 . . ?
H17A C17 H17C 109.5 . . ?
H17B C17 H17C 109.5 . . ?
C1 C18 H18A 109.5 . . ?
C1 C18 H18B 109.5 . . ?
C1 C18 H18C 109.5 . . ?
H18A C18 H18B 109.5 . . ?
H18A C18 H18C 109.5 . . ?
H18B C18 H18C 109.5 . . ?
C20 C19 N1 120.5(3) . . ?
C20 C19 C24 119.5(4) . . ?
C24 C19 N1 119.5(4) . . ?
C19 C20 C28 121.4(4) . . ?
C21 C20 C19 118.7(4) . . ?
C21 C20 C28 119.7(4) . . ?
C20 C21 H21 119.3 . . ?
C22 C21 C20 121.5(4) . . ?
C22 C21 H21 119.3 . . ?
C21 C22 H22 120.2 . . ?
C23 C22 C21 119.5(4) . . ?
C23 C22 H22 120.2 . . ?
C22 C23 H23 119.1 . . ?
C22 C23 C24 121.9(4) . . ?
C24 C23 H23 119.1 . . ?
C19 C24 C25 121.9(4) . . ?
C23 C24 C19 118.6(4) . . ?
C23 C24 C25 119.3(4) . . ?
C24 C25 H25 107.9 . . ?
C24 C25 C26 111.2(6) . . ?
C26 C25 H25 107.9 . . ?
C27 C25 C24 112.5(5) . . ?
C27 C25 H25 107.9 . . ?
C27 C25 C26 109.1(5) . . ?
C25 C26 H26A 109.5 . . ?
C25 C26 H26B 109.5 . . ?
C25 C26 H26C 109.5 . . ?
H26A C26 H26B 109.5 . . ?
H26A C26 H26C 109.5 . . ?
H26B C26 H26C 109.5 . . ?
C25 C27 H27A 109.5 . . ?
C25 C27 H27B 109.5 . . ?
C25 C27 H27C 109.5 . . ?
H27A C27 H27B 109.5 . . ?
H27A C27 H27C 109.5 . . ?
H27B C27 H27C 109.5 . . ?
C20 C28 H28 108.1 . . ?
C20 C28 C29 111.3(4) . . ?
C29 C28 H28 108.1 . . ?
C30 C28 C20 112.5(4) . . ?
C30 C28 H28 108.1 . . ?
C30 C28 C29 108.6(4) . . ?
C28 C29 H29A 109.5 . . ?
C28 C29 H29B 109.5 . . ?
C28 C29 H29C 109.5 . . ?
H29A C29 H29B 109.5 . . ?
H29A C29 H29C 109.5 . . ?
H29B C29 H29C 109.5 . . ?
C28 C30 H30A 109.5 . . ?
C28 C30 H30B 109.5 . . ?
C28 C30 H30C 109.5 . . ?
H30A C30 H30B 109.5 . . ?
H30A C30 H30C 109.5 . . ?
H30B C30 H30C 109.5 . . ?
Yb1 C31 H31 112.4 . . ?
C32 C31 Yb1 97.3(3) . . ?
C32 C31 H31 112.4 . . ?
C32 C31 C40 121.9(4) . . ?
C40 C31 Yb1 97.8(2) . . ?
C40 C31 H31 112.4 . . ?
C31 C32 H32 118.0 . . ?
C31 C32 C33 124.0(4) . . ?
C33 C32 H32 118.0 . . ?
Si1 C33 H33 117.2 . . ?
C32 C33 Si1 114.8(3) . . ?
C32 C33 H33 117.2 . . ?
C32 C33 C34 114.8(4) . . ?
C34 C33 Si1 65.5(2) . . ?
C34 C33 H33 117.2 . . ?
Si1 C34 H34 113.3 . . ?
C33 C34 Si1 68.4(2) . . ?
C33 C34 H34 113.3 . . ?
C35 C34 Si1 122.5(3) . . ?
C35 C34 C33 118.7(3) . . ?
C35 C34 H34 113.3 . . ?
C36 C35 C34 122.2(4) . . ?
C36 C35 C40 118.0(4) . . ?
C40 C35 C34 119.8(4) . . ?
C35 C36 H36 118.9 . . ?
C37 C36 C35 122.2(4) . . ?
C37 C36 H36 118.9 . . ?
C36 C37 H37 119.9 . . ?
C36 C37 C38 120.1(5) . . ?
C38 C37 H37 119.9 . . ?
C37 C38 H38 120.4 . . ?
C37 C38 C39 119.1(5) . . ?
C39 C38 H38 120.4 . . ?
C38 C39 H39 119.1 . . ?
C38 C39 C40 121.8(5) . . ?
C40 C39 H39 119.1 . . ?
C35 C40 C31 119.0(4) . . ?
C39 C40 C31 122.1(4) . . ?
C39 C40 C35 118.7(4) . . ?
Si2 C41 Si1 116.8(2) . . ?
Si2 C41 Si3 110.6(2) . . ?
Si2 C41 Si4 110.8(2) . . ?
Si3 C41 Si1 107.1(2) . . ?
Si3 C41 Si4 108.7(2) . . ?
Si4 C41 Si1 102.27(19) . . ?
Si2 C42 H42A 109.5 . . ?
Si2 C42 H42B 109.5 . . ?
Si2 C42 H42C 109.5 . . ?
H42A C42 H42B 109.5 . . ?
H42A C42 H42C 109.5 . . ?
H42B C42 H42C 109.5 . . ?
Si2 C43 H43A 109.5 . . ?
Si2 C43 H43B 109.5 . . ?
Si2 C43 H43C 109.5 . . ?
H43A C43 H43B 109.5 . . ?
H43A C43 H43C 109.5 . . ?
H43B C43 H43C 109.5 . . ?
Si2 C44 H44A 109.5 . . ?
Si2 C44 H44B 109.5 . . ?
Si2 C44 H44C 109.5 . . ?
H44A C44 H44B 109.5 . . ?
H44A C44 H44C 109.5 . . ?
H44B C44 H44C 109.5 . . ?
Si3 C45 H45A 109.5 . . ?
Si3 C45 H45B 109.5 . . ?
Si3 C45 H45C 109.5 . . ?
H45A C45 H45B 109.5 . . ?
H45A C45 H45C 109.5 . . ?
H45B C45 H45C 109.5 . . ?
Si3 C46 H46A 109.5 . . ?
Si3 C46 H46B 109.5 . . ?
Si3 C46 H46C 109.5 . . ?
H46A C46 H46B 109.5 . . ?
H46A C46 H46C 109.5 . . ?
H46B C46 H46C 109.5 . . ?
Si3 C47 H47A 109.5 . . ?
Si3 C47 H47B 109.5 . . ?
Si3 C47 H47C 109.5 . . ?
H47A C47 H47B 109.5 . . ?
H47A C47 H47C 109.5 . . ?
H47B C47 H47C 109.5 . . ?
Si4 C48 H48A 109.5 . . ?
Si4 C48 H48B 109.5 . . ?
Si4 C48 H48C 109.5 . . ?
H48A C48 H48B 109.5 . . ?
H48A C48 H48C 109.5 . . ?
H48B C48 H48C 109.5 . . ?
Si4 C49 H49A 109.5 . . ?
Si4 C49 H49B 109.5 . . ?
Si4 C49 H49C 109.5 . . ?
H49A C49 H49B 109.5 . . ?
H49A C49 H49C 109.5 . . ?
H49B C49 H49C 109.5 . . ?
Si4 C50 H50A 109.5 . . ?
Si4 C50 H50B 109.5 . . ?
Si4 C50 H50C 109.5 . . ?
H50A C50 H50B 109.5 . . ?
H50A C50 H50C 109.5 . . ?
H50B C50 H50C 109.5 . . ?

loop_
_geom_bond_atom_site_label_1
_geom_bond_atom_site_label_2
_geom_bond_distance
_geom_bond_site_symmetry_2
_geom_bond_publ_flag
Yb1 N1 2.432(3) . ?
Yb1 N2 2.403(3) . ?
Yb1 N3 2.613(3) . ?
Yb1 N4 2.590(3) . ?
Yb1 C31 2.759(4) . ?
Si1 C33 1.979(4) . ?
Si1 C34 1.937(4) . ?
Si1 C41 2.009(4) . ?
Si2 C41 1.886(4) . ?
Si2 C42 1.894(5) . ?
Si2 C43 1.898(5) . ?
Si2 C44 1.877(6) . ?
Si3 C41 1.903(4) . ?
Si3 C45 1.877(5) . ?
Si3 C46 1.866(5) . ?
Si3 C47 1.887(5) . ?
Si4 C41 1.904(4) . ?
Si4 C48 1.878(5) . ?
Si4 C49 1.876(5) . ?
Si4 C50 1.864(5) . ?
N1 C2 1.342(5) . ?
N1 C19 1.420(5) . ?
N2 C4 1.303(5) . ?
N2 C6 1.471(5) . ?
N3 C7 1.482(6) . ?
N3 C8 1.481(5) . ?
N3 C12 1.458(6) . ?
N4 C9 1.485(5) . ?
N4 C10 1.461(6) . ?
N4 C11 1.470(6) . ?
C1 C2 1.565(6) . ?
C1 C16 1.548(6) . ?
C1 C17 1.552(7) . ?
C1 C18 1.522(6) . ?
C2 C3 1.397(6) . ?
C3 H3 0.9500 . ?
C3 C4 1.423(6) . ?
C4 C5 1.582(6) . ?
C5 C13 1.540(7) . ?
C5 C14 1.540(6) . ?
C5 C15 1.545(7) . ?
C6 H6A 0.9900 . ?
C6 H6B 0.9900 . ?
C6 C7 1.504(6) . ?
C7 H7A 0.9900 . ?
C7 H7B 0.9900 . ?
C8 H8A 0.9900 . ?
C8 H8B 0.9900 . ?
C8 C9 1.500(6) . ?
C9 H9A 0.9900 . ?
C9 H9B 0.9900 . ?
C10 H10A 0.9800 . ?
C10 H10B 0.9800 . ?
C10 H10C 0.9800 . ?
C11 H11A 0.9800 . ?
C11 H11B 0.9800 . ?
C11 H11C 0.9800 . ?
C12 H12A 0.9800 . ?
C12 H12B 0.9800 . ?
C12 H12C 0.9800 . ?
C13 H13A 0.9800 . ?
C13 H13B 0.9800 . ?
C13 H13C 0.9800 . ?
C14 H14A 0.9800 . ?
C14 H14B 0.9800 . ?
C14 H14C 0.9800 . ?
C15 H15A 0.9800 . ?
C15 H15B 0.9800 . ?
C15 H15C 0.9800 . ?
C16 H16A 0.9800 . ?
C16 H16B 0.9800 . ?
C16 H16C 0.9800 . ?
C17 H17A 0.9800 . ?
C17 H17B 0.9800 . ?
C17 H17C 0.9800 . ?
C18 H18A 0.9800 . ?
C18 H18B 0.9800 . ?
C18 H18C 0.9800 . ?
C19 C20 1.409(6) . ?
C19 C24 1.412(6) . ?
C20 C21 1.392(6) . ?
C20 C28 1.525(6) . ?
C21 H21 0.9500 . ?
C21 C22 1.372(7) . ?
C22 H22 0.9500 . ?
C22 C23 1.366(7) . ?
C23 H23 0.9500 . ?
C23 C24 1.388(6) . ?
C24 C25 1.523(7) . ?
C25 H25 1.0000 . ?
C25 C26 1.529(10) . ?
C25 C27 1.509(9) . ?
C26 H26A 0.9800 . ?
C26 H26B 0.9800 . ?
C26 H26C 0.9800 . ?
C27 H27A 0.9800 . ?
C27 H27B 0.9800 . ?
C27 H27C 0.9800 . ?
C28 H28 1.0000 . ?
C28 C29 1.540(6) . ?
C28 C30 1.505(6) . ?
C29 H29A 0.9800 . ?
C29 H29B 0.9800 . ?
C29 H29C 0.9800 . ?
C30 H30A 0.9800 . ?
C30 H30B 0.9800 . ?
C30 H30C 0.9800 . ?
C31 H31 1.0000 . ?
C31 C32 1.348(6) . ?
C31 C40 1.456(6) . ?
C32 H32 0.9500 . ?
C32 C33 1.453(6) . ?
C33 H33 1.0000 . ?
C33 C34 1.535(6) . ?
C34 H34 1.0000 . ?
C34 C35 1.472(6) . ?
C35 C36 1.388(6) . ?
C35 C40 1.421(6) . ?
C36 H36 0.9500 . ?
C36 C37 1.377(6) . ?
C37 H37 0.9500 . ?
C37 C38 1.377(7) . ?
C38 H38 0.9500 . ?
C38 C39 1.386(7) . ?
C39 H39 0.9500 . ?
C39 C40 1.395(6) . ?
C42 H42A 0.9800 . ?
C42 H42B 0.9800 . ?
C42 H42C 0.9800 . ?
C43 H43A 0.9800 . ?
C43 H43B 0.9800 . ?
C43 H43C 0.9800 . ?
C44 H44A 0.9800 . ?
C44 H44B 0.9800 . ?
C44 H44C 0.9800 . ?
C45 H45A 0.9800 . ?
C45 H45B 0.9800 . ?
C45 H45C 0.9800 . ?
C46 H46A 0.9800 . ?
C46 H46B 0.9800 . ?
C46 H46C 0.9800 . ?
C47 H47A 0.9800 . ?
C47 H47B 0.9800 . ?
C47 H47C 0.9800 . ?
C48 H48A 0.9800 . ?
C48 H48B 0.9800 . ?
C48 H48C 0.9800 . ?
C49 H49A 0.9800 . ?
C49 H49B 0.9800 . ?
C49 H49C 0.9800 . ?
C50 H50A 0.9800 . ?
C50 H50B 0.9800 . ?
C50 H50C 0.9800 . ?

loop_
_geom_torsion_atom_site_label_1
_geom_torsion_atom_site_label_2
_geom_torsion_atom_site_label_3
_geom_torsion_atom_site_label_4
_geom_torsion
_geom_torsion_site_symmetry_1
_geom_torsion_site_symmetry_2
_geom_torsion_site_symmetry_3
_geom_torsion_site_symmetry_4
_geom_torsion_publ_flag
Yb1 N1 C2 C1 -150.0(3) . . . . ?
Yb1 N1 C2 C3 26.4(5) . . . . ?
Yb1 N1 C19 C20 70.3(4) . . . . ?
Yb1 N1 C19 C24 -101.3(4) . . . . ?
Yb1 N2 C4 C3 -23.5(5) . . . . ?
Yb1 N2 C4 C5 162.2(3) . . . . ?
Yb1 N2 C6 C7 -51.7(4) . . . . ?
Yb1 N3 C7 C6 -36.0(4) . . . . ?
Yb1 N3 C8 C9 -38.7(4) . . . . ?
Yb1 N4 C9 C8 -53.7(4) . . . . ?
Yb1 C31 C32 C33 93.9(4) . . . . ?
Yb1 C31 C40 C35 -100.1(3) . . . . ?
Yb1 C31 C40 C39 86.0(4) . . . . ?
Si1 C33 C34 C35 116.3(4) . . . . ?
Si1 C34 C35 C36 -112.0(4) . . . . ?
Si1 C34 C35 C40 66.4(5) . . . . ?
N1 C2 C3 C4 27.4(7) . . . . ?
N1 C19 C20 C21 -165.6(4) . . . . ?
N1 C19 C20 C28 18.3(6) . . . . ?
N1 C19 C24 C23 166.8(4) . . . . ?
N1 C19 C24 C25 -16.6(7) . . . . ?
N2 C4 C5 C13 -48.7(6) . . . . ?
N2 C4 C5 C14 75.6(5) . . . . ?
N2 C4 C5 C15 -168.0(4) . . . . ?
N2 C6 C7 N3 59.9(5) . . . . ?
N3 C8 C9 N4 67.7(5) . . . . ?
C1 C2 C3 C4 -155.9(4) . . . . ?
C2 N1 C19 C20 -117.1(4) . . . . ?
C2 N1 C19 C24 71.3(5) . . . . ?
C2 C3 C4 N2 -29.9(7) . . . . ?
C2 C3 C4 C5 144.8(4) . . . . ?
C3 C4 C5 C13 136.7(4) . . . . ?
C3 C4 C5 C14 -99.0(4) . . . . ?
C3 C4 C5 C15 17.4(5) . . . . ?
C4 N2 C6 C7 120.3(4) . . . . ?
C6 N2 C4 C3 165.2(4) . . . . ?
C6 N2 C4 C5 -9.0(6) . . . . ?
C7 N3 C8 C9 -155.3(4) . . . . ?
C8 N3 C7 C6 80.5(4) . . . . ?
C10 N4 C9 C8 -173.6(4) . . . . ?
C11 N4 C9 C8 69.3(5) . . . . ?
C12 N3 C7 C6 -159.4(4) . . . . ?
C12 N3 C8 C9 84.9(4) . . . . ?
C16 C1 C2 N1 -140.5(4) . . . . ?
C16 C1 C2 C3 42.8(5) . . . . ?
C17 C1 C2 N1 101.4(5) . . . . ?
C17 C1 C2 C3 -75.3(5) . . . . ?
C18 C1 C2 N1 -17.2(6) . . . . ?
C18 C1 C2 C3 166.2(4) . . . . ?
C19 N1 C2 C1 37.8(6) . . . . ?
C19 N1 C2 C3 -145.8(4) . . . . ?
C19 C20 C21 C22 -2.7(6) . . . . ?
C19 C20 C28 C29 125.8(4) . . . . ?
C19 C20 C28 C30 -112.0(5) . . . . ?
C19 C24 C25 C26 -117.6(6) . . . . ?
C19 C24 C25 C27 119.5(5) . . . . ?
C20 C19 C24 C23 -4.9(6) . . . . ?
C20 C19 C24 C25 171.7(5) . . . . ?
C20 C21 C22 C23 -1.8(7) . . . . ?
C21 C20 C28 C29 -50.3(6) . . . . ?
C21 C20 C28 C30 71.9(5) . . . . ?
C21 C22 C23 C24 3.1(8) . . . . ?
C22 C23 C24 C19 0.3(7) . . . . ?
C22 C23 C24 C25 -176.3(5) . . . . ?
C23 C24 C25 C26 58.9(7) . . . . ?
C23 C24 C25 C27 -63.9(7) . . . . ?
C24 C19 C20 C21 6.0(6) . . . . ?
C24 C19 C20 C28 -170.1(4) . . . . ?
C28 C20 C21 C22 173.5(4) . . . . ?
C31 C32 C33 Si1 -69.7(5) . . . . ?
C31 C32 C33 C34 3.3(6) . . . . ?
C32 C31 C40 C35 3.7(6) . . . . ?
C32 C31 C40 C39 -170.3(4) . . . . ?
C32 C33 C34 Si1 -107.3(3) . . . . ?
C32 C33 C34 C35 9.0(5) . . . . ?
C33 C34 C35 C36 166.5(4) . . . . ?
C33 C34 C35 C40 -15.1(6) . . . . ?
C34 C35 C36 C37 176.4(4) . . . . ?
C34 C35 C40 C31 8.9(5) . . . . ?
C34 C35 C40 C39 -176.9(4) . . . . ?
C35 C36 C37 C38 0.5(7) . . . . ?
C36 C35 C40 C31 -172.6(4) . . . . ?
C36 C35 C40 C39 1.6(6) . . . . ?
C36 C37 C38 C39 1.5(7) . . . . ?
C37 C38 C39 C40 -1.9(7) . . . . ?
C38 C39 C40 C31 174.3(4) . . . . ?
C38 C39 C40 C35 0.3(6) . . . . ?
C40 C31 C32 C33 -10.0(6) . . . . ?
C40 C35 C36 C37 -2.1(6) . . . . ?
C42 Si2 C41 Si1 -57.7(3) . . . . ?
C42 Si2 C41 Si3 65.1(3) . . . . ?
C42 Si2 C41 Si4 -174.3(2) . . . . ?
C43 Si2 C41 Si1 -176.0(3) . . . . ?
C43 Si2 C41 Si3 -53.1(3) . . . . ?
C43 Si2 C41 Si4 67.5(3) . . . . ?
C44 Si2 C41 Si1 63.6(3) . . . . ?
C44 Si2 C41 Si3 -173.5(2) . . . . ?
C44 Si2 C41 Si4 -52.9(3) . . . . ?
